data_4305451
loop_
_publ_author_name
'Travis Owen'
'Fernande Grandjean'
'Gary J. Long'
'Konstantin V. Domasevitch'
'Nikolay Gerasimchuk'

_publ_contact_author_address
; 
 Department of Chemistry, 
 Temple Hall 456, 
 Missouri State University, 
 Springfield, MO 65897, USA. 
;
_publ_contact_author_email NNGerasimchuk@missouristate.edu
_publ_contact_author_fax '1 417 836 5507'
_publ_contact_author_name 'Prof. Nikolay Gerasimchuk'
_publ_contact_author_phone '1 417 836 5165'
_publ_section_title
;
Synthesis and Characterization of Two Intensely Colored
Tris(benzoylcyanoxime)iron(II) Anionic Complexes
;
_journal_name_full 'Inorganic Chemistry'
_journal_page_first 8704
_journal_page_last 8713
_journal_paper_doi 10.1021/ic8004322
_journal_volume 47
_journal_year 2008
_chemical_compound_source 'synthesized new Fe(II) complex'
_chemical_formula_moiety 'C27 H15 Fe N6 O6, C24 H20 P'
_chemical_formula_sum 'C51 H35 Fe N6 O6 P'
_chemical_formula_weight 914.67
_chemical_melting_point 'oxidizes upon heating on air up to 100 C'
_chemical_name_common 'tris[benzoylcyanoximato]iron(II)}, PPh4 salt'
_chemical_name_systematic
; 
 Tetraphenylphosphonium salt of fac{tris[benzoylcyanoximato{Iron(II)]}
;
_space_group_IT_number 14
_symmetry_cell_setting monoclinic
_symmetry_Int_Tables_number 14
_symmetry_space_group_name_Hall '-P 2yn'
_symmetry_space_group_name_H-M 'P 1 21/n 1'
_atom_sites_solution_hydrogens geom
_atom_sites_solution_primary direct
_atom_sites_solution_secondary difmap
_audit_creation_method SHELXL-97
_cell_angle_alpha 90.00
_cell_angle_beta 92.835(2)
_cell_angle_gamma 90.00
_cell_formula_units_Z 4
_cell_length_a 12.247(2)
_cell_length_b 26.068(5)
_cell_length_c 14.007(3)
_cell_measurement_reflns_used 258
_cell_measurement_temperature 293
_cell_measurement_theta_max 22.91
_cell_measurement_theta_min 2.164
_cell_volume 4466.3(15)
_computing_cell_refinement 'SAINT (Bruker, 1998)'
_computing_data_collection 'SMART (Bruker, 1998)'
_computing_data_reduction 'SAINT (Bruker, 1998)'
_computing_molecular_graphics 'ORTEP-III (Burnett & Johnson, 1996)'
_computing_publication_material 'CIFTAB (Sheldrick, 1997)'
_computing_structure_refinement 'SHELXL-97 (Sheldrick, 1997)'
_computing_structure_solution 'SHELXS-97 (Sheldrick, 1990)'
_diffrn_ambient_temperature 293
_diffrn_measured_fraction_theta_full 1.000
_diffrn_measured_fraction_theta_max 1.000
_diffrn_measurement_device_type 'Bruker APEX2 CCD area detector'
_diffrn_measurement_method 'omega scans'
_diffrn_radiation_monochromator graphite
_diffrn_radiation_source 'fine-focus sealed tube'
_diffrn_radiation_type MoK\a
_diffrn_radiation_wavelength 0.71073
_diffrn_reflns_av_R_equivalents 0.0571
_diffrn_reflns_av_sigmaI/netI 0.0420
_diffrn_reflns_limit_h_max 15
_diffrn_reflns_limit_h_min -15
_diffrn_reflns_limit_k_max 32
_diffrn_reflns_limit_k_min -32
_diffrn_reflns_limit_l_max 17
_diffrn_reflns_limit_l_min -17
_diffrn_reflns_number 43945
_diffrn_reflns_theta_full 26.02
_diffrn_reflns_theta_max 26.02
_diffrn_reflns_theta_min 1.56
_diffrn_standards_decay_% 0.0
_exptl_absorpt_coefficient_mu 0.432
_exptl_absorpt_correction_T_max 0.7455
_exptl_absorpt_correction_T_min 0.6641
_exptl_absorpt_correction_type numerical
_exptl_absorpt_process_details 'SADABS (Bruker AXS, 2005)'
_exptl_crystal_colour blue-purple
_exptl_crystal_density_diffrn 1.360
_exptl_crystal_density_meas ?
_exptl_crystal_density_method .
_exptl_crystal_description plate
_exptl_crystal_F_000 1888
_exptl_crystal_size_max 0.45
_exptl_crystal_size_mid 0.25
_exptl_crystal_size_min 0.15
_refine_diff_density_max 0.361
_refine_diff_density_min -0.305
_refine_diff_density_rms 0.041
_refine_ls_extinction_method none
_refine_ls_goodness_of_fit_ref 1.015
_refine_ls_hydrogen_treatment noref
_refine_ls_matrix_type full
_refine_ls_number_parameters 586
_refine_ls_number_reflns 8796
_refine_ls_number_restraints 0
_refine_ls_restrained_S_all 1.015
_refine_ls_R_factor_all 0.0637
_refine_ls_R_factor_gt 0.0389
_refine_ls_shift/su_max 0.001
_refine_ls_shift/su_mean 0.000
_refine_ls_structure_factor_coef Fsqd
_refine_ls_weighting_details 'calc w=1/[\s^2^(Fo^2^)+(0.0338P)^2^+1.5996P] where P=(Fo^2^+2Fc^2^)/3'
_refine_ls_weighting_scheme calc
_refine_ls_wR_factor_gt 0.0844
_refine_ls_wR_factor_ref 0.0970
_reflns_number_gt 6312
_reflns_number_total 8796
_reflns_threshold_expression >4sigma(I)
_cod_data_source_file ic8004322_si_005.cif
_cod_data_source_block febco-293k
_cod_depositor_comments
;
The following automatic conversions were performed:
'_symmetry_cell_setting' value 'Monoclinic' changed to 'monoclinic'
according to '/home/saulius/struct/CIF-dictionaries/cif_core.dic'
dictionary named 'cif_core.dic' version 2.4.1 from 2010-06-29.

Automatic conversion script
Id: cif_fix_enum 1527 2010-12-29 10:47:43Z saulius 
;
_cod_original_cell_volume 4466.1(14)
_cod_original_sg_symbol_Hall '-P 2yn '
_cod_original_sg_symbol_H-M 'P 1 21/n 1 '
_cod_database_code 4305451

loop_
_symmetry_equiv_pos_as_xyz
'x, y, z'
'-x+1/2, y+1/2, -z+1/2'
'-x, -y, -z'
'x-1/2, -y-1/2, z-1/2'

loop_
_atom_site_label
_atom_site_type_symbol
_atom_site_fract_x
_atom_site_fract_y
_atom_site_fract_z
_atom_site_U_iso_or_equiv
_atom_site_adp_type
_atom_site_occupancy
_atom_site_symmetry_multiplicity
_atom_site_calc_flag
_atom_site_refinement_flags
_atom_site_disorder_assembly
_atom_site_disorder_group
C1 C 0.59010(16) 0.06444(8) 0.27021(15) 0.0407(5) Uani 1 1 d . . .
C2 C 0.66909(18) 0.09186(9) 0.32789(17) 0.0482(6) Uani 1 1 d . . .
C3 C 0.60392(16) 0.01676(8) 0.22443(15) 0.0408(5) Uani 1 1 d . . .
C4 C 0.69907(16) -0.01726(8) 0.24011(16) 0.0422(5) Uani 1 1 d . . .
C5 C 0.71940(19) -0.05304(9) 0.17071(18) 0.0541(6) Uani 1 1 d . . .
H5 H 0.6747 -0.0544 0.1151 0.065 Uiso 1 1 calc R . .
C6 C 0.8058(2) -0.08685(10) 0.1833(2) 0.0673(7) Uani 1 1 d . . .
H6 H 0.8191 -0.1108 0.1361 0.081 Uiso 1 1 calc R . .
C7 C 0.8718(2) -0.08517(11) 0.2651(2) 0.0694(8) Uani 1 1 d . . .
H7 H 0.9297 -0.1081 0.2735 0.083 Uiso 1 1 calc R . .
C8 C 0.8527(2) -0.04987(11) 0.3343(2) 0.0694(8) Uani 1 1 d . . .
H8 H 0.8983 -0.0486 0.3893 0.083 Uiso 1 1 calc R . .
C9 C 0.76603(19) -0.01594(9) 0.32315(18) 0.0576(6) Uani 1 1 d . . .
H9 H 0.7527 0.0076 0.3710 0.069 Uiso 1 1 calc R . .
C10 C 0.32251(17) 0.13626(8) 0.06307(15) 0.0413(5) Uani 1 1 d . . .
C11 C 0.2417(2) 0.17343(9) 0.03733(16) 0.0501(6) Uani 1 1 d . . .
C12 C 0.42250(17) 0.12675(8) 0.02053(15) 0.0415(5) Uani 1 1 d . . .
C13 C 0.46601(18) 0.15678(9) -0.05824(16) 0.0483(6) Uani 1 1 d . . .
C14 C 0.5364(2) 0.13245(11) -0.11773(19) 0.0668(7) Uani 1 1 d . . .
H14 H 0.5541 0.0981 -0.1078 0.080 Uiso 1 1 calc R . .
C15 C 0.5804(3) 0.15899(16) -0.1915(2) 0.0885(10) Uani 1 1 d . . .
H15 H 0.6285 0.1427 -0.2309 0.106 Uiso 1 1 calc R . .
C16 C 0.5535(3) 0.20928(16) -0.2072(2) 0.0882(10) Uani 1 1 d . . .
H16 H 0.5820 0.2267 -0.2583 0.106 Uiso 1 1 calc R . .
C17 C 0.4854(3) 0.23423(12) -0.1487(2) 0.0784(9) Uani 1 1 d . . .
H17 H 0.4686 0.2686 -0.1593 0.094 Uiso 1 1 calc R . .
C18 C 0.4408(2) 0.20802(10) -0.07274(18) 0.0627(7) Uani 1 1 d . . .
H18 H 0.3947 0.2249 -0.0323 0.075 Uiso 1 1 calc R . .
C19 C 0.25195(17) -0.01875(8) 0.19665(15) 0.0408(5) Uani 1 1 d . . .
C20 C 0.18758(18) -0.04986(9) 0.25434(17) 0.0469(5) Uani 1 1 d . . .
C21 C 0.25586(16) -0.01942(8) 0.09622(16) 0.0413(5) Uani 1 1 d . . .
C22 C 0.18231(17) -0.04998(8) 0.03200(15) 0.0429(5) Uani 1 1 d . . .
C23 C 0.2239(2) -0.07214(10) -0.04865(18) 0.0578(6) Uani 1 1 d . . .
H23 H 0.2980 -0.0694 -0.0595 0.069 Uiso 1 1 calc R . .
C24 C 0.1553(2) -0.09828(11) -0.11263(19) 0.0689(7) Uani 1 1 d . . .
H24 H 0.1834 -0.1138 -0.1659 0.083 Uiso 1 1 calc R . .
C25 C 0.0456(2) -0.10155(11) -0.09803(19) 0.0655(7) Uani 1 1 d . . .
H25 H -0.0005 -0.1190 -0.1416 0.079 Uiso 1 1 calc R . .
C26 C 0.0042(2) -0.07919(10) -0.01948(19) 0.0613(7) Uani 1 1 d . . .
H26 H -0.0704 -0.0811 -0.0104 0.074 Uiso 1 1 calc R . .
C27 C 0.07169(18) -0.05378(9) 0.04667(17) 0.0499(6) Uani 1 1 d . . .
H27 H 0.0430 -0.0393 0.1007 0.060 Uiso 1 1 calc R . .
C28 C 0.17939(17) 0.15198(8) 0.46243(16) 0.0448(5) Uani 1 1 d . . .
C29 C 0.1947(2) 0.11215(9) 0.39930(19) 0.0579(6) Uani 1 1 d . . .
H29 H 0.2632 0.1066 0.3753 0.069 Uiso 1 1 calc R . .
C30 C 0.1078(2) 0.08063(11) 0.3719(2) 0.0697(8) Uani 1 1 d . . .
H30 H 0.1181 0.0537 0.3297 0.084 Uiso 1 1 calc R . .
C31 C 0.0073(2) 0.08878(11) 0.4064(2) 0.0698(8) Uani 1 1 d . . .
H31 H -0.0509 0.0677 0.3868 0.084 Uiso 1 1 calc R . .
C32 C -0.0088(2) 0.12782(11) 0.4698(2) 0.0685(7) Uani 1 1 d . . .
H32 H -0.0775 0.1329 0.4937 0.082 Uiso 1 1 calc R . .
C33 C 0.07663(18) 0.15946(10) 0.49804(18) 0.0559(6) Uani 1 1 d . . .
H33 H 0.0656 0.1859 0.5411 0.067 Uiso 1 1 calc R . .
C34 C 0.24661(18) 0.23019(8) 0.59630(16) 0.0463(5) Uani 1 1 d . . .
C35 C 0.2585(2) 0.20950(10) 0.68685(18) 0.0591(6) Uani 1 1 d . . .
H35 H 0.3002 0.1801 0.6976 0.071 Uiso 1 1 calc R . .
C36 C 0.2080(2) 0.23277(12) 0.76138(19) 0.0707(8) Uani 1 1 d . . .
H36 H 0.2162 0.2188 0.8224 0.085 Uiso 1 1 calc R . .
C37 C 0.1463(2) 0.27589(11) 0.7469(2) 0.0671(7) Uani 1 1 d . . .
H37 H 0.1116 0.2909 0.7975 0.080 Uiso 1 1 calc R . .
C38 C 0.1357(2) 0.29694(11) 0.6576(2) 0.0693(8) Uani 1 1 d . . .
H38 H 0.0948 0.3267 0.6479 0.083 Uiso 1 1 calc R . .
C39 C 0.1849(2) 0.27461(9) 0.58201(18) 0.0597(7) Uani 1 1 d . . .
H39 H 0.1769 0.2891 0.5214 0.072 Uiso 1 1 calc R . .
C40 C 0.41002(18) 0.15742(9) 0.52834(16) 0.0490(6) Uani 1 1 d . . .
C41 C 0.4023(2) 0.10686(11) 0.5562(2) 0.0777(9) Uani 1 1 d . . .
H41 H 0.3340 0.0916 0.5602 0.093 Uiso 1 1 calc R . .
C42 C 0.4960(3) 0.07889(13) 0.5781(2) 0.0898(10) Uani 1 1 d . . .
H42 H 0.4908 0.0446 0.5959 0.108 Uiso 1 1 calc R . .
C43 C 0.5958(2) 0.10131(14) 0.5737(2) 0.0789(9) Uani 1 1 d . . .
H43 H 0.6588 0.0823 0.5881 0.095 Uiso 1 1 calc R . .
C44 C 0.6040(2) 0.15162(13) 0.5482(2) 0.0710(8) Uani 1 1 d . . .
H44 H 0.6725 0.1669 0.5463 0.085 Uiso 1 1 calc R . .
C45 C 0.51149(19) 0.17998(10) 0.52544(17) 0.0570(6) Uani 1 1 d . . .
H45 H 0.5175 0.2143 0.5081 0.068 Uiso 1 1 calc R . .
C46 C 0.32121(18) 0.23664(8) 0.40138(16) 0.0458(5) Uani 1 1 d . . .
C47 C 0.3003(2) 0.22275(9) 0.30740(17) 0.0540(6) Uani 1 1 d . . .
H47 H 0.2655 0.1918 0.2928 0.065 Uiso 1 1 calc R . .
C48 C 0.3308(2) 0.25461(10) 0.23522(19) 0.0678(7) Uani 1 1 d . . .
H48 H 0.3167 0.2449 0.1719 0.081 Uiso 1 1 calc R . .
C49 C 0.3816(2) 0.30031(10) 0.2552(2) 0.0717(8) Uani 1 1 d . . .
H49 H 0.4015 0.3217 0.2059 0.086 Uiso 1 1 calc R . .
C50 C 0.4029(2) 0.31436(10) 0.3482(2) 0.0730(8) Uani 1 1 d . . .
H50 H 0.4377 0.3454 0.3620 0.088 Uiso 1 1 calc R . .
C51 C 0.3735(2) 0.28319(9) 0.42140(19) 0.0630(7) Uani 1 1 d . . .
H51 H 0.3884 0.2931 0.4845 0.076 Uiso 1 1 calc R . .
Fe1 Fe 0.40740(2) 0.051210(11) 0.15354(2) 0.03920(9) Uani 1 1 d . . .
N1 N 0.49106(13) 0.08690(7) 0.24662(13) 0.0410(4) Uani 1 1 d . . .
N2 N 0.73421(17) 0.11418(9) 0.37055(17) 0.0727(7) Uani 1 1 d . . .
N3 N 0.30146(13) 0.10193(7) 0.13496(12) 0.0402(4) Uani 1 1 d . . .
N4 N 0.1761(2) 0.20275(9) 0.01712(17) 0.0750(7) Uani 1 1 d . . .
N5 N 0.32788(13) 0.01415(6) 0.23935(13) 0.0409(4) Uani 1 1 d . . .
N6 N 0.13847(18) -0.07476(9) 0.30358(16) 0.0668(6) Uani 1 1 d . . .
O1 O 0.46798(12) 0.12886(6) 0.28379(12) 0.0538(4) Uani 1 1 d . . .
O2 O 0.52800(11) 0.00282(5) 0.16541(10) 0.0438(4) Uani 1 1 d . . .
O3 O 0.21457(12) 0.10637(6) 0.17644(11) 0.0546(4) Uani 1 1 d . . .
O4 O 0.47713(11) 0.08855(6) 0.05186(10) 0.0444(4) Uani 1 1 d . . .
O5 O 0.33712(12) 0.01560(6) 0.32860(11) 0.0510(4) Uani 1 1 d . . .
O6 O 0.32824(11) 0.00783(6) 0.05933(10) 0.0443(4) Uani 1 1 d . . .
P1 P 0.29012(5) 0.19412(2) 0.49666(4) 0.04392(15) Uani 1 1 d . . .

loop_
_atom_site_aniso_label
_atom_site_aniso_U_11
_atom_site_aniso_U_22
_atom_site_aniso_U_33
_atom_site_aniso_U_23
_atom_site_aniso_U_13
_atom_site_aniso_U_12
C1 0.0337(11) 0.0431(12) 0.0446(12) -0.0022(10) -0.0046(9) 0.0003(9)
C2 0.0413(13) 0.0502(14) 0.0526(14) -0.0073(11) -0.0040(11) 0.0048(11)
C3 0.0358(11) 0.0426(12) 0.0436(12) 0.0000(10) -0.0010(9) -0.0013(9)
C4 0.0353(11) 0.0411(12) 0.0496(13) 0.0038(10) -0.0028(10) -0.0001(9)
C5 0.0528(14) 0.0541(15) 0.0548(15) -0.0028(12) -0.0010(11) 0.0073(12)
C6 0.0626(17) 0.0625(17) 0.0773(19) -0.0054(14) 0.0089(15) 0.0184(14)
C7 0.0474(15) 0.0578(17) 0.102(2) 0.0074(16) -0.0018(15) 0.0123(13)
C8 0.0534(15) 0.0649(18) 0.087(2) 0.0087(16) -0.0260(14) 0.0053(14)
C9 0.0547(15) 0.0522(15) 0.0643(16) -0.0022(12) -0.0134(12) 0.0060(12)
C10 0.0404(12) 0.0406(12) 0.0423(12) 0.0000(10) -0.0058(9) -0.0007(9)
C11 0.0557(14) 0.0501(14) 0.0439(13) 0.0013(11) -0.0038(11) 0.0032(12)
C12 0.0411(12) 0.0417(12) 0.0409(12) -0.0051(10) -0.0053(9) -0.0094(10)
C13 0.0473(13) 0.0540(14) 0.0430(13) 0.0004(11) -0.0045(10) -0.0137(11)
C14 0.0679(17) 0.0751(18) 0.0587(17) -0.0031(14) 0.0147(14) -0.0111(15)
C15 0.088(2) 0.116(3) 0.063(2) -0.004(2) 0.0231(17) -0.022(2)
C16 0.093(2) 0.118(3) 0.0539(19) 0.015(2) -0.0011(17) -0.042(2)
C17 0.092(2) 0.0715(19) 0.070(2) 0.0224(16) -0.0161(17) -0.0315(17)
C18 0.0697(17) 0.0609(17) 0.0568(16) 0.0068(13) -0.0027(13) -0.0147(13)
C19 0.0390(11) 0.0384(12) 0.0446(13) 0.0014(10) -0.0026(9) -0.0024(9)
C20 0.0434(13) 0.0464(13) 0.0501(14) -0.0002(11) -0.0058(11) -0.0026(11)
C21 0.0353(11) 0.0380(12) 0.0498(13) -0.0003(10) -0.0052(10) 0.0003(9)
C22 0.0400(12) 0.0423(12) 0.0455(13) 0.0050(10) -0.0059(10) -0.0033(10)
C23 0.0491(14) 0.0687(17) 0.0555(15) -0.0095(13) 0.0010(12) -0.0096(12)
C24 0.0683(18) 0.0810(19) 0.0570(16) -0.0200(14) -0.0016(13) -0.0108(15)
C25 0.0627(17) 0.0715(18) 0.0601(17) -0.0070(14) -0.0187(13) -0.0167(14)
C26 0.0436(14) 0.0731(18) 0.0660(18) 0.0045(14) -0.0104(12) -0.0104(12)
C27 0.0445(13) 0.0548(14) 0.0497(14) 0.0004(11) -0.0046(10) -0.0010(11)
C28 0.0431(12) 0.0402(12) 0.0504(13) -0.0003(10) -0.0039(10) 0.0009(10)
C29 0.0508(14) 0.0507(14) 0.0729(17) -0.0086(13) 0.0097(13) -0.0076(12)
C30 0.0687(18) 0.0612(17) 0.080(2) -0.0197(15) 0.0086(15) -0.0155(14)
C31 0.0550(17) 0.0732(19) 0.080(2) -0.0068(16) -0.0061(14) -0.0190(14)
C32 0.0430(14) 0.0797(19) 0.083(2) -0.0085(16) 0.0014(13) -0.0028(13)
C33 0.0442(14) 0.0603(15) 0.0628(16) -0.0071(13) -0.0001(12) 0.0042(12)
C34 0.0456(13) 0.0440(13) 0.0484(14) -0.0021(10) -0.0071(10) 0.0000(10)
C35 0.0622(16) 0.0590(16) 0.0552(16) 0.0035(13) -0.0064(12) 0.0066(13)
C36 0.083(2) 0.081(2) 0.0469(16) 0.0006(14) -0.0024(14) 0.0027(16)
C37 0.0736(18) 0.0696(18) 0.0580(17) -0.0144(14) 0.0036(14) 0.0034(15)
C38 0.0777(19) 0.0619(17) 0.0679(19) -0.0092(15) -0.0003(15) 0.0193(14)
C39 0.0700(16) 0.0551(15) 0.0531(15) 0.0003(12) -0.0059(13) 0.0153(13)
C40 0.0431(13) 0.0520(14) 0.0516(14) 0.0057(11) -0.0004(10) 0.0064(11)
C41 0.0558(16) 0.0645(18) 0.112(2) 0.0290(17) -0.0019(16) 0.0081(14)
C42 0.074(2) 0.076(2) 0.119(3) 0.0341(19) -0.0021(19) 0.0238(17)
C43 0.0604(19) 0.106(3) 0.0696(19) 0.0089(18) -0.0047(15) 0.0334(18)
C44 0.0428(14) 0.104(2) 0.0661(18) -0.0029(17) -0.0038(12) 0.0061(15)
C45 0.0459(14) 0.0665(16) 0.0581(16) -0.0018(13) -0.0036(11) 0.0013(12)
C46 0.0446(12) 0.0392(12) 0.0532(14) -0.0028(11) -0.0028(10) 0.0017(10)
C47 0.0649(15) 0.0403(13) 0.0564(15) -0.0035(11) 0.0005(12) -0.0017(11)
C48 0.094(2) 0.0588(17) 0.0512(16) -0.0025(13) 0.0043(14) -0.0051(15)
C49 0.098(2) 0.0518(16) 0.0664(19) 0.0061(14) 0.0145(16) -0.0070(15)
C50 0.098(2) 0.0450(15) 0.076(2) -0.0007(14) 0.0049(17) -0.0199(15)
C51 0.0810(18) 0.0503(15) 0.0568(16) -0.0056(13) -0.0051(13) -0.0131(13)
Fe1 0.03299(16) 0.03906(17) 0.04485(19) 0.00022(14) -0.00499(12) -0.00150(13)
N1 0.0360(9) 0.0378(10) 0.0490(11) -0.0008(8) 0.0005(8) -0.0012(8)
N2 0.0506(13) 0.0815(16) 0.0837(16) -0.0284(13) -0.0186(12) -0.0014(12)
N3 0.0328(9) 0.0466(11) 0.0405(10) -0.0015(8) -0.0048(8) -0.0024(8)
N4 0.0760(16) 0.0702(15) 0.0778(16) 0.0116(13) -0.0073(13) 0.0242(13)
N5 0.0382(10) 0.0400(10) 0.0437(11) 0.0005(8) -0.0066(8) 0.0038(8)
N6 0.0625(14) 0.0727(15) 0.0652(14) 0.0100(12) 0.0021(11) -0.0188(12)
O1 0.0479(9) 0.0426(9) 0.0701(11) -0.0146(8) -0.0044(8) 0.0054(7)
O2 0.0391(8) 0.0407(8) 0.0506(9) -0.0061(7) -0.0086(7) -0.0007(6)
O3 0.0375(9) 0.0705(11) 0.0560(10) 0.0098(8) 0.0057(7) 0.0087(8)
O4 0.0375(8) 0.0448(9) 0.0508(9) -0.0005(7) 0.0000(7) -0.0010(7)
O5 0.0585(10) 0.0529(10) 0.0406(9) 0.0023(7) -0.0072(7) -0.0036(8)
O6 0.0392(8) 0.0486(9) 0.0447(9) -0.0008(7) -0.0023(7) -0.0079(7)
P1 0.0406(3) 0.0399(3) 0.0506(4) 0.0007(3) -0.0046(3) 0.0015(2)

loop_
_atom_type_symbol
_atom_type_description
_atom_type_scat_dispersion_real
_atom_type_scat_dispersion_imag
_atom_type_scat_source
C C 0.0033 0.0016 'International Tables Vol C Tables 4.2.6.8 and 6.1.1.4'
H H 0.0000 0.0000 'International Tables Vol C Tables 4.2.6.8 and 6.1.1.4'
N N 0.0061 0.0033 'International Tables Vol C Tables 4.2.6.8 and 6.1.1.4'
O O 0.0106 0.0060 'International Tables Vol C Tables 4.2.6.8 and 6.1.1.4'
P P 0.1023 0.0942 'International Tables Vol C Tables 4.2.6.8 and 6.1.1.4'
Fe Fe 0.3463 0.8444 'International Tables Vol C Tables 4.2.6.8 and 6.1.1.4'

loop_
_geom_angle_atom_site_label_1
_geom_angle_atom_site_label_2
_geom_angle_atom_site_label_3
_geom_angle
_geom_angle_site_symmetry_1
_geom_angle_site_symmetry_3
_geom_angle_publ_flag
N1 C1 C3 112.98(17) . . ?
N1 C1 C2 119.38(19) . . ?
C3 C1 C2 127.36(19) . . ?
N2 C2 C1 177.2(3) . . ?
O2 C3 C1 116.63(18) . . ?
O2 C3 C4 118.34(18) . . ?
C1 C3 C4 125.04(18) . . ?
C5 C4 C9 119.2(2) . . ?
C5 C4 C3 118.13(19) . . ?
C9 C4 C3 122.7(2) . . ?
C4 C5 C6 120.3(2) . . ?
C4 C5 H5 119.8 . . ?
C6 C5 H5 119.8 . . ?
C7 C6 C5 120.2(3) . . ?
C7 C6 H6 119.9 . . ?
C5 C6 H6 119.9 . . ?
C8 C7 C6 120.0(2) . . ?
C8 C7 H7 120.0 . . ?
C6 C7 H7 120.0 . . ?
C7 C8 C9 120.5(2) . . ?
C7 C8 H8 119.7 . . ?
C9 C8 H8 119.7 . . ?
C8 C9 C4 119.7(2) . . ?
C8 C9 H9 120.1 . . ?
C4 C9 H9 120.1 . . ?
N3 C10 C12 113.05(18) . . ?
N3 C10 C11 118.36(19) . . ?
C12 C10 C11 128.5(2) . . ?
N4 C11 C10 179.1(3) . . ?
O4 C12 C10 116.54(19) . . ?
O4 C12 C13 118.2(2) . . ?
C10 C12 C13 125.2(2) . . ?
C14 C13 C18 119.7(2) . . ?
C14 C13 C12 117.8(2) . . ?
C18 C13 C12 122.4(2) . . ?
C15 C14 C13 120.1(3) . . ?
C15 C14 H14 120.0 . . ?
C13 C14 H14 120.0 . . ?
C16 C15 C14 120.2(3) . . ?
C16 C15 H15 119.9 . . ?
C14 C15 H15 119.9 . . ?
C17 C16 C15 120.7(3) . . ?
C17 C16 H16 119.6 . . ?
C15 C16 H16 119.6 . . ?
C16 C17 C18 119.9(3) . . ?
C16 C17 H17 120.1 . . ?
C18 C17 H17 120.1 . . ?
C13 C18 C17 119.4(3) . . ?
C13 C18 H18 120.3 . . ?
C17 C18 H18 120.3 . . ?
N5 C19 C21 112.63(18) . . ?
N5 C19 C20 119.49(19) . . ?
C21 C19 C20 127.66(19) . . ?
N6 C20 C19 177.5(2) . . ?
O6 C21 C19 117.34(19) . . ?
O6 C21 C22 118.23(19) . . ?
C19 C21 C22 124.43(19) . . ?
C27 C22 C23 119.5(2) . . ?
C27 C22 C21 121.4(2) . . ?
C23 C22 C21 118.9(2) . . ?
C24 C23 C22 119.9(2) . . ?
C24 C23 H23 120.1 . . ?
C22 C23 H23 120.1 . . ?
C25 C24 C23 120.3(3) . . ?
C25 C24 H24 119.9 . . ?
C23 C24 H24 119.9 . . ?
C26 C25 C24 120.0(2) . . ?
C26 C25 H25 120.0 . . ?
C24 C25 H25 120.0 . . ?
C25 C26 C27 120.8(2) . . ?
C25 C26 H26 119.6 . . ?
C27 C26 H26 119.6 . . ?
C26 C27 C22 119.5(2) . . ?
C26 C27 H27 120.2 . . ?
C22 C27 H27 120.2 . . ?
C29 C28 C33 119.2(2) . . ?
C29 C28 P1 120.45(18) . . ?
C33 C28 P1 120.30(18) . . ?
C28 C29 C30 119.8(2) . . ?
C28 C29 H29 120.1 . . ?
C30 C29 H29 120.1 . . ?
C31 C30 C29 120.4(3) . . ?
C31 C30 H30 119.8 . . ?
C29 C30 H30 119.8 . . ?
C30 C31 C32 120.5(3) . . ?
C30 C31 H31 119.8 . . ?
C32 C31 H31 119.8 . . ?
C31 C32 C33 120.0(2) . . ?
C31 C32 H32 120.0 . . ?
C33 C32 H32 120.0 . . ?
C32 C33 C28 120.1(2) . . ?
C32 C33 H33 119.9 . . ?
C28 C33 H33 119.9 . . ?
C35 C34 C39 119.3(2) . . ?
C35 C34 P1 119.40(18) . . ?
C39 C34 P1 120.43(18) . . ?
C34 C35 C36 119.6(2) . . ?
C34 C35 H35 120.2 . . ?
C36 C35 H35 120.2 . . ?
C37 C36 C35 121.0(3) . . ?
C37 C36 H36 119.5 . . ?
C35 C36 H36 119.5 . . ?
C36 C37 C38 119.6(3) . . ?
C36 C37 H37 120.2 . . ?
C38 C37 H37 120.2 . . ?
C37 C38 C39 120.7(3) . . ?
C37 C38 H38 119.6 . . ?
C39 C38 H38 119.6 . . ?
C38 C39 C34 119.8(2) . . ?
C38 C39 H39 120.1 . . ?
C34 C39 H39 120.1 . . ?
C45 C40 C41 119.4(2) . . ?
C45 C40 P1 119.66(19) . . ?
C41 C40 P1 120.91(19) . . ?
C40 C41 C42 119.9(3) . . ?
C40 C41 H41 120.0 . . ?
C42 C41 H41 120.0 . . ?
C43 C42 C41 120.2(3) . . ?
C43 C42 H42 119.9 . . ?
C41 C42 H42 119.9 . . ?
C42 C43 C44 120.2(3) . . ?
C42 C43 H43 119.9 . . ?
C44 C43 H43 119.9 . . ?
C43 C44 C45 120.5(3) . . ?
C43 C44 H44 119.8 . . ?
C45 C44 H44 119.8 . . ?
C44 C45 C40 119.8(3) . . ?
C44 C45 H45 120.1 . . ?
C40 C45 H45 120.1 . . ?
C47 C46 C51 118.9(2) . . ?
C47 C46 P1 120.89(17) . . ?
C51 C46 P1 120.10(18) . . ?
C48 C47 C46 120.0(2) . . ?
C48 C47 H47 120.0 . . ?
C46 C47 H47 120.0 . . ?
C49 C48 C47 120.9(3) . . ?
C49 C48 H48 119.6 . . ?
C47 C48 H48 119.6 . . ?
C50 C49 C48 119.5(3) . . ?
C50 C49 H49 120.2 . . ?
C48 C49 H49 120.2 . . ?
C49 C50 C51 120.6(3) . . ?
C49 C50 H50 119.7 . . ?
C51 C50 H50 119.7 . . ?
C50 C51 C46 120.1(2) . . ?
C50 C51 H51 120.0 . . ?
C46 C51 H51 120.0 . . ?
N5 Fe1 N3 94.35(7) . . ?
N5 Fe1 N1 95.43(8) . . ?
N3 Fe1 N1 95.65(7) . . ?
N5 Fe1 O2 91.59(7) . . ?
N3 Fe1 O2 173.99(7) . . ?
N1 Fe1 O2 82.83(7) . . ?
N5 Fe1 O4 173.20(7) . . ?
N3 Fe1 O4 82.60(7) . . ?
N1 Fe1 O4 90.93(7) . . ?
O2 Fe1 O4 91.60(6) . . ?
N5 Fe1 O6 82.97(7) . . ?
N3 Fe1 O6 89.86(7) . . ?
N1 Fe1 O6 174.38(7) . . ?
O2 Fe1 O6 91.82(6) . . ?
O4 Fe1 O6 90.93(6) . . ?
O1 N1 C1 119.24(17) . . ?
O1 N1 Fe1 126.85(14) . . ?
C1 N1 Fe1 113.80(14) . . ?
O3 N3 C10 118.40(17) . . ?
O3 N3 Fe1 127.43(14) . . ?
C10 N3 Fe1 114.09(14) . . ?
O5 N5 C19 118.56(18) . . ?
O5 N5 Fe1 127.42(14) . . ?
C19 N5 Fe1 114.02(14) . . ?
C3 O2 Fe1 113.58(13) . . ?
C12 O4 Fe1 113.67(13) . . ?
C21 O6 Fe1 112.48(13) . . ?
C34 P1 C40 111.13(11) . . ?
C34 P1 C46 109.83(11) . . ?
C40 P1 C46 108.28(11) . . ?
C34 P1 C28 106.30(10) . . ?
C40 P1 C28 109.84(11) . . ?
C46 P1 C28 111.48(10) . . ?

loop_
_geom_bond_atom_site_label_1
_geom_bond_atom_site_label_2
_geom_bond_distance
_geom_bond_site_symmetry_2
_geom_bond_publ_flag
C1 N1 1.372(2) . ?
C1 C3 1.413(3) . ?
C1 C2 1.422(3) . ?
C2 N2 1.133(3) . ?
C3 O2 1.266(2) . ?
C3 C4 1.472(3) . ?
C4 C5 1.379(3) . ?
C4 C9 1.390(3) . ?
C5 C6 1.382(3) . ?
C5 H5 0.9300 . ?
C6 C7 1.370(4) . ?
C6 H6 0.9300 . ?
C7 C8 1.365(4) . ?
C7 H7 0.9300 . ?
C8 C9 1.385(3) . ?
C8 H8 0.9300 . ?
C9 H9 0.9300 . ?
C10 N3 1.381(3) . ?
C10 C12 1.410(3) . ?
C10 C11 1.418(3) . ?
C11 N4 1.135(3) . ?
C12 O4 1.266(2) . ?
C12 C13 1.474(3) . ?
C13 C14 1.382(3) . ?
C13 C18 1.383(3) . ?
C14 C15 1.376(4) . ?
C14 H14 0.9300 . ?
C15 C16 1.367(5) . ?
C15 H15 0.9300 . ?
C16 C17 1.363(4) . ?
C16 H16 0.9300 . ?
C17 C18 1.398(4) . ?
C17 H17 0.9300 . ?
C18 H18 0.9300 . ?
C19 N5 1.379(3) . ?
C19 C21 1.410(3) . ?
C19 C20 1.412(3) . ?
C20 N6 1.140(3) . ?
C21 O6 1.266(2) . ?
C21 C22 1.475(3) . ?
C22 C27 1.384(3) . ?
C22 C23 1.388(3) . ?
C23 C24 1.378(3) . ?
C23 H23 0.9300 . ?
C24 C25 1.371(4) . ?
C24 H24 0.9300 . ?
C25 C26 1.365(4) . ?
C25 H25 0.9300 . ?
C26 C27 1.380(3) . ?
C26 H26 0.9300 . ?
C27 H27 0.9300 . ?
C28 C29 1.383(3) . ?
C28 C33 1.390(3) . ?
C28 P1 1.792(2) . ?
C29 C30 1.384(3) . ?
C29 H29 0.9300 . ?
C30 C31 1.360(4) . ?
C30 H30 0.9300 . ?
C31 C32 1.371(4) . ?
C31 H31 0.9300 . ?
C32 C33 1.375(3) . ?
C32 H32 0.9300 . ?
C33 H33 0.9300 . ?
C34 C35 1.379(3) . ?
C34 C39 1.392(3) . ?
C34 P1 1.786(2) . ?
C35 C36 1.379(4) . ?
C35 H35 0.9300 . ?
C36 C37 1.364(4) . ?
C36 H36 0.9300 . ?
C37 C38 1.366(4) . ?
C37 H37 0.9300 . ?
C38 C39 1.373(3) . ?
C38 H38 0.9300 . ?
C39 H39 0.9300 . ?
C40 C45 1.377(3) . ?
C40 C41 1.379(3) . ?
C40 P1 1.790(2) . ?
C41 C42 1.382(4) . ?
C41 H41 0.9300 . ?
C42 C43 1.359(4) . ?
C42 H42 0.9300 . ?
C43 C44 1.364(4) . ?
C43 H43 0.9300 . ?
C44 C45 1.377(3) . ?
C44 H44 0.9300 . ?
C45 H45 0.9300 . ?
C46 C47 1.377(3) . ?
C46 C51 1.394(3) . ?
C46 P1 1.790(2) . ?
C47 C48 1.374(3) . ?
C47 H47 0.9300 . ?
C48 C49 1.367(4) . ?
C48 H48 0.9300 . ?
C49 C50 1.365(4) . ?
C49 H49 0.9300 . ?
C50 C51 1.370(4) . ?
C50 H50 0.9300 . ?
C51 H51 0.9300 . ?
Fe1 N5 1.8552(18) . ?
Fe1 N3 1.8617(17) . ?
Fe1 N1 1.8663(17) . ?
Fe1 O2 1.9431(14) . ?
Fe1 O4 1.9558(15) . ?
Fe1 O6 1.9580(14) . ?
N1 O1 1.250(2) . ?
N3 O3 1.243(2) . ?
N5 O5 1.250(2) . ?

loop_
_geom_torsion_atom_site_label_1
_geom_torsion_atom_site_label_2
_geom_torsion_atom_site_label_3
_geom_torsion_atom_site_label_4
_geom_torsion
_geom_torsion_site_symmetry_1
_geom_torsion_site_symmetry_2
_geom_torsion_site_symmetry_3
_geom_torsion_site_symmetry_4
_geom_torsion_publ_flag
N1 C1 C3 O2 3.7(3) . . . . ?
C2 C1 C3 O2 -170.1(2) . . . . ?
N1 C1 C3 C4 -176.46(19) . . . . ?
C2 C1 C3 C4 9.7(4) . . . . ?
O2 C3 C4 C5 20.8(3) . . . . ?
C1 C3 C4 C5 -159.1(2) . . . . ?
O2 C3 C4 C9 -156.8(2) . . . . ?
C1 C3 C4 C9 23.4(3) . . . . ?
C9 C4 C5 C6 -0.5(4) . . . . ?
C3 C4 C5 C6 -178.1(2) . . . . ?
C4 C5 C6 C7 0.2(4) . . . . ?
C5 C6 C7 C8 -0.3(4) . . . . ?
C6 C7 C8 C9 0.8(4) . . . . ?
C7 C8 C9 C4 -1.1(4) . . . . ?
C5 C4 C9 C8 1.0(4) . . . . ?
C3 C4 C9 C8 178.5(2) . . . . ?
N3 C10 C12 O4 1.2(3) . . . . ?
C11 C10 C12 O4 -174.6(2) . . . . ?
N3 C10 C12 C13 179.54(18) . . . . ?
C11 C10 C12 C13 3.8(4) . . . . ?
O4 C12 C13 C14 24.8(3) . . . . ?
C10 C12 C13 C14 -153.5(2) . . . . ?
O4 C12 C13 C18 -153.7(2) . . . . ?
C10 C12 C13 C18 28.0(3) . . . . ?
C18 C13 C14 C15 -0.6(4) . . . . ?
C12 C13 C14 C15 -179.2(2) . . . . ?
C13 C14 C15 C16 -0.9(5) . . . . ?
C14 C15 C16 C17 1.8(5) . . . . ?
C15 C16 C17 C18 -1.1(5) . . . . ?
C14 C13 C18 C17 1.3(4) . . . . ?
C12 C13 C18 C17 179.7(2) . . . . ?
C16 C17 C18 C13 -0.4(4) . . . . ?
N5 C19 C21 O6 2.3(3) . . . . ?
C20 C19 C21 O6 -172.4(2) . . . . ?
N5 C19 C21 C22 -178.32(18) . . . . ?
C20 C19 C21 C22 7.0(4) . . . . ?
O6 C21 C22 C27 -138.7(2) . . . . ?
C19 C21 C22 C27 42.0(3) . . . . ?
O6 C21 C22 C23 36.5(3) . . . . ?
C19 C21 C22 C23 -142.9(2) . . . . ?
C27 C22 C23 C24 -0.9(4) . . . . ?
C21 C22 C23 C24 -176.1(2) . . . . ?
C22 C23 C24 C25 1.4(4) . . . . ?
C23 C24 C25 C26 -0.5(4) . . . . ?
C24 C25 C26 C27 -0.9(4) . . . . ?
C25 C26 C27 C22 1.4(4) . . . . ?
C23 C22 C27 C26 -0.5(3) . . . . ?
C21 C22 C27 C26 174.6(2) . . . . ?
C33 C28 C29 C30 0.5(4) . . . . ?
P1 C28 C29 C30 -178.6(2) . . . . ?
C28 C29 C30 C31 0.3(4) . . . . ?
C29 C30 C31 C32 -1.0(5) . . . . ?
C30 C31 C32 C33 0.8(4) . . . . ?
C31 C32 C33 C28 0.0(4) . . . . ?
C29 C28 C33 C32 -0.7(4) . . . . ?
P1 C28 C33 C32 178.4(2) . . . . ?
C39 C34 C35 C36 0.7(4) . . . . ?
P1 C34 C35 C36 -168.6(2) . . . . ?
C34 C35 C36 C37 0.2(4) . . . . ?
C35 C36 C37 C38 -1.2(4) . . . . ?
C36 C37 C38 C39 1.3(4) . . . . ?
C37 C38 C39 C34 -0.3(4) . . . . ?
C35 C34 C39 C38 -0.7(4) . . . . ?
P1 C34 C39 C38 168.5(2) . . . . ?
C45 C40 C41 C42 -1.9(4) . . . . ?
P1 C40 C41 C42 178.4(3) . . . . ?
C40 C41 C42 C43 1.0(5) . . . . ?
C41 C42 C43 C44 0.4(5) . . . . ?
C42 C43 C44 C45 -0.9(5) . . . . ?
C43 C44 C45 C40 0.0(4) . . . . ?
C41 C40 C45 C44 1.4(4) . . . . ?
P1 C40 C45 C44 -178.9(2) . . . . ?
C51 C46 C47 C48 0.0(4) . . . . ?
P1 C46 C47 C48 -176.0(2) . . . . ?
C46 C47 C48 C49 -0.3(4) . . . . ?
C47 C48 C49 C50 0.4(5) . . . . ?
C48 C49 C50 C51 -0.3(5) . . . . ?
C49 C50 C51 C46 0.0(4) . . . . ?
C47 C46 C51 C50 0.2(4) . . . . ?
P1 C46 C51 C50 176.2(2) . . . . ?
C3 C1 N1 O1 178.72(18) . . . . ?
C2 C1 N1 O1 -6.9(3) . . . . ?
C3 C1 N1 Fe1 -4.8(2) . . . . ?
C2 C1 N1 Fe1 169.54(16) . . . . ?
N5 Fe1 N1 O1 -89.45(18) . . . . ?
N3 Fe1 N1 O1 5.48(18) . . . . ?
O2 Fe1 N1 O1 179.63(18) . . . . ?
O4 Fe1 N1 O1 88.13(18) . . . . ?
N5 Fe1 N1 C1 94.40(15) . . . . ?
N3 Fe1 N1 C1 -170.68(15) . . . . ?
O2 Fe1 N1 C1 3.47(14) . . . . ?
O4 Fe1 N1 C1 -88.02(15) . . . . ?
C12 C10 N3 O3 -179.01(17) . . . . ?
C11 C10 N3 O3 -2.8(3) . . . . ?
C12 C10 N3 Fe1 -2.1(2) . . . . ?
C11 C10 N3 Fe1 174.19(15) . . . . ?
N5 Fe1 N3 O3 4.43(18) . . . . ?
N1 Fe1 N3 O3 -91.47(17) . . . . ?
O4 Fe1 N3 O3 178.32(18) . . . . ?
O6 Fe1 N3 O3 87.37(17) . . . . ?
N5 Fe1 N3 C10 -172.18(14) . . . . ?
N1 Fe1 N3 C10 91.92(15) . . . . ?
O4 Fe1 N3 C10 1.71(14) . . . . ?
O6 Fe1 N3 C10 -89.24(14) . . . . ?
C21 C19 N5 O5 -175.45(18) . . . . ?
C20 C19 N5 O5 -0.3(3) . . . . ?
C21 C19 N5 Fe1 3.7(2) . . . . ?
C20 C19 N5 Fe1 178.81(16) . . . . ?
N3 Fe1 N5 O5 -97.27(17) . . . . ?
N1 Fe1 N5 O5 -1.17(18) . . . . ?
O2 Fe1 N5 O5 81.77(17) . . . . ?
O6 Fe1 N5 O5 173.41(17) . . . . ?
N3 Fe1 N5 C19 83.69(14) . . . . ?
N1 Fe1 N5 C19 179.80(14) . . . . ?
O2 Fe1 N5 C19 -97.26(14) . . . . ?
O6 Fe1 N5 C19 -5.63(14) . . . . ?
C1 C3 O2 Fe1 -0.9(2) . . . . ?
C4 C3 O2 Fe1 179.30(14) . . . . ?
N5 Fe1 O2 C3 -96.73(15) . . . . ?
N1 Fe1 O2 C3 -1.46(14) . . . . ?
O4 Fe1 O2 C3 89.28(15) . . . . ?
O6 Fe1 O2 C3 -179.75(14) . . . . ?
C10 C12 O4 Fe1 0.2(2) . . . . ?
C13 C12 O4 Fe1 -178.26(14) . . . . ?
N3 Fe1 O4 C12 -1.07(14) . . . . ?
N1 Fe1 O4 C12 -96.64(14) . . . . ?
O2 Fe1 O4 C12 -179.49(13) . . . . ?
O6 Fe1 O4 C12 88.66(14) . . . . ?
C19 C21 O6 Fe1 -6.8(2) . . . . ?
C22 C21 O6 Fe1 173.80(14) . . . . ?
N5 Fe1 O6 C21 6.92(14) . . . . ?
N3 Fe1 O6 C21 -87.48(14) . . . . ?
O2 Fe1 O6 C21 98.30(14) . . . . ?
O4 Fe1 O6 C21 -170.07(14) . . . . ?
C35 C34 P1 C40 -35.5(2) . . . . ?
C39 C34 P1 C40 155.33(19) . . . . ?
C35 C34 P1 C46 -155.28(19) . . . . ?
C39 C34 P1 C46 35.5(2) . . . . ?
C35 C34 P1 C28 84.0(2) . . . . ?
C39 C34 P1 C28 -85.2(2) . . . . ?
C45 C40 P1 C34 -84.7(2) . . . . ?
C41 C40 P1 C34 95.0(2) . . . . ?
C45 C40 P1 C46 36.1(2) . . . . ?
C41 C40 P1 C46 -144.3(2) . . . . ?
C45 C40 P1 C28 158.00(19) . . . . ?
C41 C40 P1 C28 -22.4(3) . . . . ?
C47 C46 P1 C34 -145.19(19) . . . . ?
C51 C46 P1 C34 38.8(2) . . . . ?
C47 C46 P1 C40 93.3(2) . . . . ?
C51 C46 P1 C40 -82.7(2) . . . . ?
C47 C46 P1 C28 -27.6(2) . . . . ?
C51 C46 P1 C28 156.39(19) . . . . ?
C29 C28 P1 C34 -167.58(19) . . . . ?
C33 C28 P1 C34 13.4(2) . . . . ?
C29 C28 P1 C40 -47.3(2) . . . . ?
C33 C28 P1 C40 133.7(2) . . . . ?
C29 C28 P1 C46 72.8(2) . . . . ?
C33 C28 P1 C46 -106.3(2) . . . . ?
